data_9003740
loop_
_publ_author_name
'Tarantino S C'
'Zema M'

_publ_section_title
;Mixing and ordering behavior in manganocolumbite-ferrocolumbite solid
 solution: A single-crystal X-ray diffraction study Sample: BRA n18 Qm=0.988
 from S. Jose de Safira, Minas Gerais, Brazil Sample: Annealed at T = 950 C
 for t = 3 h Note: Occupancies calculated assuming complete Fe/Mn disorder
;
_journal_name_full 'American Mineralogist'
_journal_page_first 1291
_journal_page_last 1300
_journal_paper_doi 10.2138/am.2005.1641
_journal_volume 90
_journal_year 2005
_chemical_formula_sum 'Fe0.791 Mn0.209 Nb1.898 O6 Ta0.102'
_chemical_name_mineral Ferrocolumbite
_space_group_IT_number 60
_symmetry_space_group_name_Hall '-P 2n 2ab'
_symmetry_space_group_name_H-M 'P b c n'
_cell_angle_alpha 90
_cell_angle_beta 90
_cell_angle_gamma 90
_cell_length_a 14.2852
_cell_length_b 5.7361
_cell_length_c 5.0574
_cell_formula_units_Z 4
_cell_volume 414.410
_exptl_crystal_thermal_history 'Annealed at T = 950 C for t = 3 h'
_cod_original_formula_sum 'Fe.791 Mn.209 Nb1.898 Ta.102 O6'
_cod_database_code 9003740

loop_
_symmetry_equiv_pos_as_xyz
x,y,z
x,-y,1/2+z
-x,y,1/2-z
1/2-x,1/2+y,z
1/2+x,1/2-y,-z
1/2+x,1/2+y,1/2-z
1/2-x,1/2-y,1/2+z
-x,-y,-z

loop_
_atom_site_label
_atom_site_fract_x
_atom_site_fract_y
_atom_site_fract_z
_atom_site_occupancy
_atom_site_U_iso_or_equiv
FeA 0.00000 0.32904 0.25000 0.78500 0.00590
MnA 0.00000 0.32904 0.25000 0.20700 0.00590
NbA 0.00000 0.32904 0.25000 0.00800 0.00590
NbB 0.16155 0.18024 0.74786 0.94500 0.00410
TaB 0.16155 0.18024 0.74786 0.05100 0.00410
FeB 0.16155 0.18024 0.74786 0.00300 0.00410
MnB 0.16155 0.18024 0.74786 0.00100 0.00410
O1 0.09692 0.10376 0.06920 1.00000 0.00590
O2 0.41864 0.11713 0.09770 1.00000 0.00770
O3 0.75587 0.12388 0.08140 1.00000 0.00610

loop_
_cod_related_entry_id
_cod_related_entry_database
_cod_related_entry_code
1 AMCSD 0003838
2 AMCSD 0003859

loop_
_[local]_alternative_name_id
_[local]_alternative_name_type
_[local]_alternative_name_source
_[local]_alternative_name_source_id
_[local]_alternative_name_value
1 mineral AMCSD 0003838 "Ferrocolumbite"
2 mineral AMCSD 0003859 "Columbite-(Fe)"

_database_code_amcsd 0003838
